data_3000404
loop_
_publ_author_name
'Jong Hyuk Kim'
'Mi Kyung Kim'
'Jae Min Hong'
'Hyun Jun Shin'
'Ki Won Jeong'
'Jin Seok Kim'
'Kyungsun Moon'
'Nara Lee'
'Young Jai Choi'

_journal_name_full 'To be published in Communications Physice'
_chemical_formula_sum 'As2 Co2 Eu'
_space_group_name_Hall '-I 4 2'
_space_group_name_H-M_alt 'I 4/m m m'
_cell_angle_alpha 90
_cell_angle_beta 90
_cell_angle_gamma 90
_cell_length_a 3.9109(3)
_cell_length_b 3.9109(3)
_cell_length_c 11.5349(17)
_cell_measurement_temperature 93(2)
_cell_volume 176.43(3)
_diffrn_ambient_temperature 93(2)
_diffrn_radiation_type MoK\a
_diffrn_radiation_wavelength 0.71073
_refine_ls_goodness_of_fit_ref 1.175
_refine_ls_R_factor_all 0.0724
_refine_ls_R_factor_gt 0.0689
_refine_ls_wR_factor_gt 0.1777
_refine_ls_wR_factor_ref 0.1812
_cod_database_code 3000404
_cod_hold_until_date 2023-07-19

loop_
_atom_site_label
_atom_site_fract_x
_atom_site_fract_y
_atom_site_fract_z
? ? ? ?
